data_1559889
loop_
_publ_author_name
'Joffrin, Am\'elie M.'
'Saunders, Alex M.'
'Barneda, David'
'Flemington, Vikki'
'Thompson, Amber L.'
'Sanganee, Hitesh J.'
'Conway, Stuart J.'

_publ_section_title
;
 Development of isotope-enriched phosphatidylinositol-4- and 5-phosphate
 cellular mass spectrometry probes
;
_journal_issue 7
_journal_name_full 'Chemical Science'
_journal_page_first 2549
_journal_page_last 2557
_journal_paper_doi 10.1039/D0SC06219G
_journal_volume 12
_journal_year 2021
_chemical_absolute_configuration ad
_chemical_formula_moiety 'C14 H18 O8'
_chemical_formula_sum 'C14 H18 O8'
_chemical_formula_weight 314.29
_chemical_melting_point ?
_space_group_IT_number 4
_space_group_name_Hall 'P 2yb'
_space_group_name_H-M_alt 'P 1 21 1'
_symmetry_cell_setting monoclinic
_symmetry_space_group_name_Hall 'P 2yb'
_symmetry_space_group_name_H-M 'P 1 21 1'
_atom_sites_solution_hydrogens difmap
_atom_sites_solution_primary other
_audit_creation_date 2016-09-14
_audit_creation_method CRYSTALS_ver_14.43
_audit_update_record
;
2020-12-10 deposited with the CCDC.	2020-12-28 downloaded from the CCDC.
;
_cell_angle_alpha 90
_cell_angle_beta 96.9535(17)
_cell_angle_gamma 90
_cell_formula_units_Z 2
_cell_length_a 10.4164(2)
_cell_length_b 6.6513(2)
_cell_length_c 11.2592(2)
_cell_measurement_reflns_used 5870
_cell_measurement_temperature 150
_cell_measurement_theta_max 76
_cell_measurement_theta_min 4
_cell_volume 774.33(3)
_computing_cell_refinement 'CrysAlis, (Oxford Diffraction, 2002)'
_computing_data_collection 'SuperNova, (Oxford Diffraction, 2010)'
_computing_data_reduction 'CrysAlis, (Oxford Diffraction, 2002)'
_computing_molecular_graphics 'CAMERON (Watkin et al., 1996)'
_computing_publication_material 'CRYSTALS (Betteridge et al., 2003)'
_computing_structure_refinement 'CRYSTALS (Betteridge et al., 2003)'
_computing_structure_solution 'Superflip (Palatinus & Chapuis, 2007)'
_diffrn_ambient_temperature 150
_diffrn_measured_fraction_theta_full 0.996
_diffrn_measured_fraction_theta_max 0.994
_diffrn_measurement_device Area
_diffrn_measurement_device_type 'Oxford Diffraction SuperNova'
_diffrn_measurement_method \w
_diffrn_radiation_monochromator graphite
_diffrn_radiation_type 'Cu K\a'
_diffrn_radiation_wavelength 1.54180
_diffrn_reflns_av_R_equivalents 0.017
_diffrn_reflns_av_sigmaI/netI 0.0232
_diffrn_reflns_limit_h_max 13
_diffrn_reflns_limit_h_min -13
_diffrn_reflns_limit_k_max 8
_diffrn_reflns_limit_k_min -8
_diffrn_reflns_limit_l_max 14
_diffrn_reflns_limit_l_min -11
_diffrn_reflns_number 8925
_diffrn_reflns_theta_full 74.523
_diffrn_reflns_theta_max 76.044
_diffrn_reflns_theta_min 3.955
_diffrn_standards_number 0
_exptl_absorpt_coefficient_mu 0.956
_exptl_absorpt_correction_T_max 0.87
_exptl_absorpt_correction_T_min 0.73
_exptl_absorpt_correction_type multi-scan
_exptl_absorpt_process_details 'CrysAlis, (Oxford Diffraction, 2002)'
_exptl_crystal_colour clear_pale_colourless
_exptl_crystal_density_diffrn 1.348
_exptl_crystal_density_meas ?
_exptl_crystal_density_method 'not measured'
_exptl_crystal_description needle
_exptl_crystal_F_000 332
_exptl_crystal_size_max 0.23
_exptl_crystal_size_mid 0.16
_exptl_crystal_size_min 0.15
_refine_diff_density_max 0.10
_refine_diff_density_min -0.10
_refine_ls_abs_structure_details 'Flack (1983), 1433 Friedel-pairs'
_refine_ls_abs_structure_Flack 0.24(13)
_refine_ls_extinction_method None
_refine_ls_goodness_of_fit_ref 1.0108
_refine_ls_hydrogen_treatment constr
_refine_ls_matrix_type full
_refine_ls_number_parameters 200
_refine_ls_number_reflns 2322
_refine_ls_number_restraints 1
_refine_ls_R_factor_all 0.0230
_refine_ls_R_factor_gt 0.0229
_refine_ls_shift/su_max 0.0002838
_refine_ls_shift/su_mean 0.0000339
_refine_ls_structure_factor_coef Fsqd
_refine_ls_weighting_details
;
 Method= Modified Sheldrick 
 w=1/[\s^2^(F^2^) + ( 0.04P)^2^ + 0.07P] 
 ,where P=(max(Fo^2^,0) + 2Fc^2^)/3 
;
_refine_ls_weighting_scheme calc
_refine_ls_wR_factor_all 0.0591
_refine_ls_wR_factor_gt 0.0590
_refine_ls_wR_factor_ref 0.0591
_reflns_limit_h_max 13
_reflns_limit_h_min -13
_reflns_limit_k_max 8
_reflns_limit_k_min -8
_reflns_limit_l_max 14
_reflns_limit_l_min 0
_reflns_number_gt 2298
_reflns_number_total 3187
_reflns_threshold_expression I>2.0\s(I)
_oxford_diffrn_Wilson_B_factor 2.32
_oxford_diffrn_Wilson_scale 0.01
_oxford_refine_ls_r_factor_ref 0.0230
_oxford_refine_ls_scale 11.6(4)
_oxford_reflns_number_all 2322
_oxford_reflns_threshold_expression_ref I>-3.0\s(I)
_oxford_structure_analysis_title 6617
_cod_data_source_file d0sc06219g2.cif
_cod_data_source_block 26
_cod_depositor_comments
;
The following automatic conversions were performed:

data item '_chemical_melting_point' value 'not measured' was changed
to '?' -- the value is undefined or not given.

data item '_atom_sites_solution_primary' value 'Other' was changed to
'other' in accordance with the
/home/data/users/saulius/crontab/automatic-downloads/rss-feeds/RSC/lib/dictionaries/cif_core.dic
dictionary named 'cif_core.dic' version 2.4.2 last updated on
2011-04-26.

data item '_exptl_crystal_density_meas' value 'not measured' was
changed to '?' -- the value is perceived as not measured.

Automatic conversion script
Id: cif_fix_values 7556 2019-12-06 15:28:31Z antanas 

 Adding full bibliography for 1559888--1559889.cif.
;
_cod_original_sg_symbol_H-M 'P 21 '
_cod_database_code 1559889

loop_
_symmetry_equiv_pos_as_xyz
x,y,z
-x,y+1/2,-z

loop_
_atom_site_label
_atom_site_type_symbol
_atom_site_fract_x
_atom_site_fract_y
_atom_site_fract_z
_atom_site_U_iso_or_equiv
_atom_site_occupancy
_atom_site_adp_type
_atom_site_refinement_flags_posn
_atom_site_refinement_flags_adp
_atom_site_refinement_flags_occupancy
_atom_site_disorder_assembly
_atom_site_disorder_group
_atom_site_attached_hydrogens
C1 C 0.39526(14) 0.0227(2) 0.86145(12) 0.0333 1.0000 Uani . . . . . .
C2 C 0.52036(14) -0.0160(2) 0.88426(11) 0.0321 1.0000 Uani . . . . . .
C3 C 0.62332(12) 0.1169(2) 0.84572(11) 0.0285 1.0000 Uani . . . . . .
C4 C 0.56941(13) 0.3214(2) 0.80513(11) 0.0269 1.0000 Uani . . . . . .
C5 C 0.44215(13) 0.2988(2) 0.72435(11) 0.0272 1.0000 Uani . . . . . .
C6 C 0.34086(12) 0.2026(2) 0.79295(11) 0.0301 1.0000 Uani . . . . . .
O7 O 0.71939(8) 0.14430(17) 0.94933(7) 0.0315 1.0000 Uani . . . . . .
C8 C 0.84522(13) 0.1528(2) 0.93112(13) 0.0349 1.0000 Uani . . . . . .
O9 O 0.88208(9) 0.1324(2) 0.83494(9) 0.0451 1.0000 Uani . . . . . .
C10 C 0.92852(15) 0.1950(3) 1.04556(14) 0.0478 1.0000 Uani . . . . . .
O11 O 0.65745(9) 0.42096(16) 0.73499(7) 0.0291 1.0000 Uani . . . . . .
C12 C 0.73459(12) 0.5670(2) 0.78791(11) 0.0286 1.0000 Uani . . . . . .
O13 O 0.73408(9) 0.61743(18) 0.89031(8) 0.0381 1.0000 Uani . . . . . .
C14 C 0.82002(13) 0.6503(2) 0.70279(12) 0.0352 1.0000 Uani . . . . . .
O15 O 0.40116(9) 0.49775(15) 0.68807(8) 0.0305 1.0000 Uani . . . . . .
C16 C 0.36952(13) 0.5359(2) 0.57067(12) 0.0320 1.0000 Uani . . . . . .
O17 O 0.37665(13) 0.4129(2) 0.49407(9) 0.0569 1.0000 Uani . . . . . .
C18 C 0.32664(17) 0.7465(2) 0.55214(14) 0.0433 1.0000 Uani . . . . . .
O19 O 0.23392(8) 0.12757(16) 0.70981(8) 0.0331 1.0000 Uani . . . . . .
C20 C 0.12981(13) 0.2466(2) 0.68014(12) 0.0345 1.0000 Uani . . . . . .
O21 O 0.12225(10) 0.41625(19) 0.71361(11) 0.0500 1.0000 Uani . . . . . .
C22 C 0.02857(13) 0.1377(3) 0.59962(13) 0.0422 1.0000 Uani . . . . . .
H11 H 0.3355 -0.0631 0.8889 0.0399 1.0000 Uiso R . . . . .
H21 H 0.5483 -0.1367 0.9257 0.0388 1.0000 Uiso R . . . . .
H31 H 0.6602 0.0597 0.7811 0.0337 1.0000 Uiso R . . . . .
H41 H 0.5583 0.4045 0.8719 0.0284 1.0000 Uiso R . . . . .
H51 H 0.4532 0.2169 0.6548 0.0301 1.0000 Uiso R . . . . .
H61 H 0.3083 0.3007 0.8443 0.0328 1.0000 Uiso R . . . . .
H101 H 1.0168 0.1889 1.0358 0.0703 1.0000 Uiso R . . . . .
H102 H 0.9086 0.1009 1.1035 0.0728 1.0000 Uiso R . . . . .
H103 H 0.9094 0.3263 1.0743 0.0725 1.0000 Uiso R . . . . .
H141 H 0.8527 0.7798 0.7323 0.0529 1.0000 Uiso R . . . . .
H142 H 0.8911 0.5582 0.7050 0.0532 1.0000 Uiso R . . . . .
H143 H 0.7737 0.6568 0.6236 0.0526 1.0000 Uiso R . . . . .
H181 H 0.2989 0.7703 0.4677 0.0622 1.0000 Uiso R . . . . .
H182 H 0.3995 0.8294 0.5766 0.0658 1.0000 Uiso R . . . . .
H183 H 0.2562 0.7723 0.5996 0.0639 1.0000 Uiso R . . . . .
H221 H -0.0532 0.1790 0.6196 0.0656 1.0000 Uiso R . . . . .
H222 H 0.0405 0.0006 0.6126 0.0660 1.0000 Uiso R . . . . .
H223 H 0.0364 0.1743 0.5202 0.0657 1.0000 Uiso R . . . . .

loop_
_atom_site_aniso_label
_atom_site_aniso_U_11
_atom_site_aniso_U_22
_atom_site_aniso_U_33
_atom_site_aniso_U_23
_atom_site_aniso_U_13
_atom_site_aniso_U_12
C1 0.0313(7) 0.0371(8) 0.0321(6) 0.0037(6) 0.0064(5) -0.0047(6)
C2 0.0362(8) 0.0317(7) 0.0289(6) 0.0036(5) 0.0055(5) -0.0001(6)
C3 0.0277(6) 0.0334(7) 0.0245(5) -0.0012(6) 0.0035(5) 0.0025(6)
C4 0.0278(7) 0.0297(6) 0.0241(6) -0.0014(5) 0.0064(5) -0.0020(5)
C5 0.0291(7) 0.0262(6) 0.0259(6) -0.0019(5) 0.0024(5) 0.0025(5)
C6 0.0251(6) 0.0349(7) 0.0300(6) -0.0045(6) 0.0022(5) 0.0002(5)
O7 0.0264(4) 0.0401(5) 0.0275(4) 0.0013(4) 0.0010(3) 0.0038(4)
C8 0.0294(7) 0.0332(7) 0.0419(8) 0.0064(6) 0.0041(6) 0.0023(6)
O9 0.0320(5) 0.0611(7) 0.0438(5) 0.0014(5) 0.0114(4) 0.0001(5)
C10 0.0328(8) 0.0603(11) 0.0475(8) 0.0049(7) -0.0060(6) -0.0021(7)
O11 0.0310(5) 0.0317(5) 0.0253(4) -0.0010(4) 0.0063(3) -0.0037(4)
C12 0.0236(6) 0.0280(6) 0.0334(7) 0.0004(5) 0.0004(5) 0.0041(5)
O13 0.0346(5) 0.0450(6) 0.0350(5) -0.0097(5) 0.0047(4) -0.0092(5)
C14 0.0305(7) 0.0355(7) 0.0398(7) 0.0029(6) 0.0049(5) -0.0005(6)
O15 0.0359(5) 0.0285(5) 0.0266(4) 0.0003(4) 0.0023(4) 0.0039(4)
C16 0.0276(7) 0.0381(8) 0.0290(6) -0.0007(6) -0.0025(5) 0.0001(6)
O17 0.0826(9) 0.0512(7) 0.0315(5) -0.0085(5) -0.0144(5) 0.0155(7)
C18 0.0470(9) 0.0428(8) 0.0391(8) 0.0082(7) 0.0012(6) 0.0052(7)
O19 0.0254(4) 0.0347(5) 0.0383(5) -0.0045(4) 0.0009(3) 0.0004(4)
C20 0.0269(7) 0.0415(8) 0.0358(7) 0.0003(6) 0.0062(5) 0.0017(6)
O21 0.0348(6) 0.0459(7) 0.0674(7) -0.0108(6) -0.0017(5) 0.0091(5)
C22 0.0314(7) 0.0553(9) 0.0392(7) -0.0036(8) 0.0013(5) -0.0011(8)

loop_
_atom_type_symbol
_atom_type_scat_dispersion_real
_atom_type_scat_dispersion_imag
_atom_type_scat_Cromer_Mann_a1
_atom_type_scat_Cromer_Mann_b1
_atom_type_scat_Cromer_Mann_a2
_atom_type_scat_Cromer_Mann_b2
_atom_type_scat_Cromer_Mann_a3
_atom_type_scat_Cromer_Mann_b3
_atom_type_scat_Cromer_Mann_a4
_atom_type_scat_Cromer_Mann_b4
_atom_type_scat_Cromer_Mann_c
_atom_type_scat_source
C 0.0181 0.0091 2.3100 20.8439 1.0200 10.2075 1.5886 0.5687 0.8650 51.6512 0.2156 'International Tables Vol C 4.2.6.8 and 6.1.1.4'
H 0.0000 0.0000 0.4930 10.5109 0.3229 26.1257 0.1402 3.1424 0.0408 57.7998 0.0030 'International Tables Vol C 4.2.6.8 and 6.1.1.4'
O 0.0492 0.0322 3.0485 13.2771 2.2868 5.7011 1.5463 0.3239 0.8670 32.9089 0.2508 'International Tables Vol C 4.2.6.8 and 6.1.1.4'

loop_
_geom_angle_atom_site_label_1
_geom_angle_site_symmetry_1
_geom_angle_atom_site_label_2
_geom_angle_site_symmetry_2
_geom_angle_atom_site_label_3
_geom_angle_site_symmetry_3
_geom_angle
_geom_angle_publ_flag
C2 . C1 . C6 . 123.91(13) yes
C2 . C1 . H11 . 120.2 no
C6 . C1 . H11 . 115.9 no
C1 . C2 . C3 . 123.62(13) yes
C1 . C2 . H21 . 119.5 no
C3 . C2 . H21 . 116.8 no
C2 . C3 . C4 . 111.37(11) yes
C2 . C3 . O7 . 106.85(10) yes
C4 . C3 . O7 . 108.80(11) yes
C2 . C3 . H31 . 111.1 no
C4 . C3 . H31 . 107.4 no
O7 . C3 . H31 . 111.4 no
C3 . C4 . C5 . 110.78(10) yes
C3 . C4 . O11 . 109.83(10) yes
C5 . C4 . O11 . 106.48(10) yes
C3 . C4 . H41 . 111.0 no
C5 . C4 . H41 . 110.4 no
O11 . C4 . H41 . 108.2 no
C4 . C5 . C6 . 110.21(10) yes
C4 . C5 . O15 . 106.69(10) yes
C6 . C5 . O15 . 109.38(10) yes
C4 . C5 . H51 . 110.9 no
C6 . C5 . H51 . 109.3 no
O15 . C5 . H51 . 110.3 no
C5 . C6 . C1 . 110.81(11) yes
C5 . C6 . O19 . 109.98(10) yes
C1 . C6 . O19 . 105.67(11) yes
C5 . C6 . H61 . 109.7 no
C1 . C6 . H61 . 111.8 no
O19 . C6 . H61 . 108.8 no
C3 . O7 . C8 . 117.99(10) yes
O7 . C8 . O9 . 123.66(13) yes
O7 . C8 . C10 . 110.51(12) yes
O9 . C8 . C10 . 125.82(13) yes
C8 . C10 . H101 . 111.5 no
C8 . C10 . H102 . 108.5 no
H101 . C10 . H102 . 110.6 no
C8 . C10 . H103 . 109.9 no
H101 . C10 . H103 . 108.9 no
H102 . C10 . H103 . 107.4 no
C4 . O11 . C12 . 118.17(9) yes
O11 . C12 . O13 . 123.52(12) yes
O11 . C12 . C14 . 110.66(11) yes
O13 . C12 . C14 . 125.81(12) yes
C12 . C14 . H141 . 108.8 no
C12 . C14 . H142 . 105.4 no
H141 . C14 . H142 . 108.7 no
C12 . C14 . H143 . 109.9 no
H141 . C14 . H143 . 113.1 no
H142 . C14 . H143 . 110.6 no
C5 . O15 . C16 . 118.82(10) yes
O15 . C16 . O17 . 123.32(13) yes
O15 . C16 . C18 . 110.54(12) yes
O17 . C16 . C18 . 126.14(14) yes
C16 . C18 . H181 . 110.0 no
C16 . C18 . H182 . 106.9 no
H181 . C18 . H182 . 108.7 no
C16 . C18 . H183 . 108.9 no
H181 . C18 . H183 . 110.7 no
H182 . C18 . H183 . 111.5 no
C6 . O19 . C20 . 119.17(11) yes
O19 . C20 . O21 . 123.82(13) yes
O19 . C20 . C22 . 110.65(13) yes
O21 . C20 . C22 . 125.53(14) yes
C20 . C22 . H221 . 107.7 no
C20 . C22 . H222 . 108.0 no
H221 . C22 . H222 . 110.7 no
C20 . C22 . H223 . 108.4 no
H221 . C22 . H223 . 109.6 no
H222 . C22 . H223 . 112.2 no

loop_
_geom_bond_atom_site_label_1
_geom_bond_site_symmetry_1
_geom_bond_atom_site_label_2
_geom_bond_site_symmetry_2
_geom_bond_distance
_geom_bond_publ_flag
C1 . C2 . 1.323(2) yes
C1 . C6 . 1.497(2) yes
C1 . H11 . 0.925 no
C2 . C3 . 1.4940(19) yes
C2 . H21 . 0.956 no
C3 . C4 . 1.5207(19) yes
C3 . O7 . 1.4536(15) yes
C3 . H31 . 0.943 no
C4 . C5 . 1.5215(18) yes
C4 . O11 . 1.4419(15) yes
C4 . H41 . 0.952 no
C5 . C6 . 1.5222(18) yes
C5 . O15 . 1.4343(17) yes
C5 . H51 . 0.973 no
C6 . O19 . 1.4538(16) yes
C6 . H61 . 0.960 no
O7 . C8 . 1.3521(16) yes
C8 . O9 . 1.1996(17) yes
C8 . C10 . 1.490(2) yes
C10 . H101 . 0.940 no
C10 . H102 . 0.945 no
C10 . H103 . 0.961 no
O11 . C12 . 1.3520(16) yes
C12 . O13 . 1.2014(16) yes
C12 . C14 . 1.4914(19) yes
C14 . H141 . 0.970 no
C14 . H142 . 0.959 no
C14 . H143 . 0.962 no
O15 . C16 . 1.3470(17) yes
C16 . O17 . 1.1972(18) yes
C16 . C18 . 1.478(2) yes
C18 . H181 . 0.972 no
C18 . H182 . 0.951 no
C18 . H183 . 0.974 no
O19 . C20 . 1.3516(18) yes
C20 . O21 . 1.195(2) yes
C20 . C22 . 1.492(2) yes
C22 . H221 . 0.947 no
C22 . H222 . 0.930 no
C22 . H223 . 0.940 no

loop_
_geom_hbond_atom_site_label_D
_geom_hbond_site_symmetry_D
_geom_hbond_atom_site_label_H
_geom_hbond_site_symmetry_H
_geom_hbond_atom_site_label_A
_geom_hbond_site_symmetry_A
_geom_hbond_angle_DHA
_geom_hbond_distance_DH
_geom_hbond_distance_HA
_geom_hbond_distance_DA
_geom_hbond_publ_flag
C10 . H102 . O21 2_647 166.75 0.945 2.452 3.379(2) yes
C14 . H142 . O21 1_655 161.77 0.959 2.577 3.501(2) yes
C14 . H143 . O17 2_656 135.52 0.962 2.571 3.326(2) yes
C18 . H181 . O11 2_656 149.77 0.972 2.582 3.458(2) yes
